data_7034687
loop_
_publ_author_name
'Nazarenko, Iuliia'
'Pop, Flavia'
'Sun, Qinchao'
'Hauser, Andreas'
'Lloret, Francesc'
'Julve, Miguel'
'El-Ghayoury, Abdelkrim'
'Avarvari, Narcis'

_publ_section_title
;
 Structural, photophysical and magnetic properties of transition metal
 complexes based on the dipicolylamino-chloro-1,2,4,5-tetrazine ligand.
;
_journal_issue 19
_journal_name_full 'Dalton transactions (Cambridge, England : 2003)'
_journal_page_first 8855
_journal_page_last 8866
_journal_paper_doi 10.1039/c5dt00550g
_journal_volume 44
_journal_year 2015
_chemical_formula_moiety 'C14 H12 Cd Cl3 N7'
_chemical_formula_sum 'C14 H12 Cd Cl3 N7'
_chemical_formula_weight 497.06
_chemical_name_systematic
;
 ?
;
_space_group_IT_number 12
_symmetry_cell_setting monoclinic
_symmetry_space_group_name_Hall '-C 2y'
_symmetry_space_group_name_H-M 'C 1 2/m 1'
_atom_sites_solution_hydrogens geom
_atom_sites_solution_primary direct
_atom_sites_solution_secondary difmap
_audit_creation_method SHELXL-97
_audit_update_record
;
2015-01-22 deposited with the CCDC.
2015-04-02 downloaded from the CCDC.
;
_cell_angle_alpha 90.00
_cell_angle_beta 94.686(9)
_cell_angle_gamma 90.00
_cell_formula_units_Z 4
_cell_length_a 15.881(3)
_cell_length_b 16.059(3)
_cell_length_c 7.3571(6)
_cell_measurement_reflns_used 1952
_cell_measurement_temperature 293(2)
_cell_measurement_theta_max 27.50
_cell_measurement_theta_min 3.76
_cell_volume 1870.0(5)
_computing_cell_refinement 'Dirax/lsq (Duisenberg & Schreurs, 1989-2000)'
_computing_data_collection 'Collect (Nonius BV, 1997-2000)'
_computing_data_reduction 'EvalCCD (Duisenberg & Schreurs 1990-2000)'
_computing_molecular_graphics 'DIAMOND 3.1 (Crystal Impact GbR 2005)'
_computing_publication_material 'WinGX publication routines (Farrugia, 1999)'
_computing_structure_refinement 'SHELXL-97 (Sheldrick, 1997)'
_computing_structure_solution 'Direct methods (Sir92,Altomare et al.,1993)'
_diffrn_ambient_temperature 293(2)
_diffrn_detector_area_resol_mean 9
_diffrn_measured_fraction_theta_full 0.991
_diffrn_measured_fraction_theta_max 0.991
_diffrn_measurement_device_type KappaCCD
_diffrn_measurement_method CCD
_diffrn_radiation_monochromator 'horizontally mounted graphite crystal'
_diffrn_radiation_source 'fine-focus sealed tube'
_diffrn_radiation_type MoK\a
_diffrn_radiation_wavelength 0.71073
_diffrn_reflns_av_R_equivalents 0.0721
_diffrn_reflns_av_sigmaI/netI 0.1157
_diffrn_reflns_limit_h_max 20
_diffrn_reflns_limit_h_min -17
_diffrn_reflns_limit_k_max 20
_diffrn_reflns_limit_k_min -18
_diffrn_reflns_limit_l_max 9
_diffrn_reflns_limit_l_min -9
_diffrn_reflns_number 7619
_diffrn_reflns_theta_full 27.50
_diffrn_reflns_theta_max 27.50
_diffrn_reflns_theta_min 3.76
_exptl_absorpt_coefficient_mu 1.608
_exptl_absorpt_correction_T_max 0.786
_exptl_absorpt_correction_T_min 0.687
_exptl_absorpt_correction_type multi-scan
_exptl_absorpt_process_details
;
 '(SADABS (Sheldrick, Bruker, 2008))'
;
_exptl_crystal_colour orange
_exptl_crystal_density_diffrn 1.766
_exptl_crystal_density_method 'not measured'
_exptl_crystal_description prism
_exptl_crystal_F_000 976
_exptl_crystal_size_max 0.25
_exptl_crystal_size_mid 0.2
_exptl_crystal_size_min 0.15
_refine_diff_density_max 0.975
_refine_diff_density_min -0.582
_refine_diff_density_rms 0.130
_refine_ls_extinction_method none
_refine_ls_goodness_of_fit_ref 1.004
_refine_ls_hydrogen_treatment constr
_refine_ls_matrix_type full
_refine_ls_number_parameters 124
_refine_ls_number_reflns 2210
_refine_ls_number_restraints 0
_refine_ls_restrained_S_all 1.004
_refine_ls_R_factor_all 0.1115
_refine_ls_R_factor_gt 0.0514
_refine_ls_shift/su_max 0.000
_refine_ls_shift/su_mean 0.000
_refine_ls_structure_factor_coef Fsqd
_refine_ls_weighting_details 'calc w=1/[\s^2^(Fo^2^)+(0.0331P)^2^+4.0536P] where P=(Fo^2^+2Fc^2^)/3'
_refine_ls_weighting_scheme calc
_refine_ls_wR_factor_gt 0.0834
_refine_ls_wR_factor_ref 0.0971
_reflns_number_gt 1358
_reflns_number_total 2210
_reflns_threshold_expression >2sigma(I)
_cod_data_source_file c5dt00550g2.cif
_cod_data_source_block 2b
_cod_depositor_comments 'Adding full bibliography for 7034685--7034689.cif.'
_cod_original_cell_volume 1870.0(4)
_cod_database_code 7034687

loop_
_symmetry_equiv_pos_as_xyz
'x, y, z'
'-x, y, -z'
'x+1/2, y+1/2, z'
'-x+1/2, y+1/2, -z'
'-x, -y, -z'
'x, -y, z'
'-x+1/2, -y+1/2, -z'
'x+1/2, -y+1/2, z'

loop_
_atom_site_label
_atom_site_type_symbol
_atom_site_fract_x
_atom_site_fract_y
_atom_site_fract_z
_atom_site_U_iso_or_equiv
_atom_site_adp_type
_atom_site_occupancy
_atom_site_symmetry_multiplicity
_atom_site_calc_flag
_atom_site_refinement_flags
C1 C 0.3383(3) 0.0780(3) 0.0511(6) 0.0334(12) Uani 1 1 d .
H1A H 0.3015 0.0964 -0.0529 0.040 Uiso 1 1 calc R
H1B H 0.3931 0.0662 0.0078 0.040 Uiso 1 1 calc R
C2 C 0.3483(3) 0.1490(3) 0.1856(7) 0.0325(12) Uani 1 1 d .
C3 C 0.3484(4) 0.2303(4) 0.1245(8) 0.0520(16) Uani 1 1 d .
H3 H 0.3406 0.2416 0.0003 0.062 Uiso 1 1 calc R
C4 C 0.3598(5) 0.2937(4) 0.2460(11) 0.078(2) Uani 1 1 d .
H4 H 0.3594 0.3486 0.2054 0.094 Uiso 1 1 calc R
C5 C 0.3718(5) 0.2766(4) 0.4293(10) 0.075(2) Uani 1 1 d .
H5 H 0.3792 0.3190 0.5152 0.091 Uiso 1 1 calc R
C6 C 0.3726(4) 0.1953(4) 0.4803(8) 0.0551(16) Uani 1 1 d .
H6 H 0.3817 0.1829 0.6038 0.066 Uiso 1 1 calc R
C7 C 0.2189(4) 0.0000 0.1412(8) 0.0258(16) Uani 1 2 d S
C8 C 0.0657(4) 0.0000 0.2129(9) 0.0359(19) Uani 1 2 d S
N1 N 0.3040(4) 0.0000 0.1196(7) 0.0283(14) Uani 1 2 d S
N2 N 0.3607(3) 0.1315(3) 0.3613(5) 0.0361(11) Uani 1 1 d .
N3 N 0.1803(3) -0.0745(3) 0.1509(5) 0.0349(10) Uani 1 1 d .
N4 N 0.1004(3) -0.0744(3) 0.1903(5) 0.0375(11) Uani 1 1 d .
Cl1 Cl 0.47896(11) 0.0000 0.7323(2) 0.0442(5) Uani 1 2 d S
Cl2 Cl 0.23215(11) 0.0000 0.6158(2) 0.0391(5) Uani 1 2 d S
Cl3 Cl -0.03725(13) 0.0000 0.2705(3) 0.0537(6) Uani 1 2 d S
Cd1 Cd 0.36999(3) 0.0000 0.47124(6) 0.03052(19) Uani 1 2 d S

loop_
_atom_site_aniso_label
_atom_site_aniso_U_11
_atom_site_aniso_U_22
_atom_site_aniso_U_33
_atom_site_aniso_U_23
_atom_site_aniso_U_13
_atom_site_aniso_U_12
C1 0.035(3) 0.030(3) 0.035(3) 0.004(2) 0.006(2) -0.008(2)
C2 0.028(3) 0.026(3) 0.043(3) 0.003(2) -0.002(2) -0.004(2)
C3 0.067(4) 0.030(4) 0.058(4) 0.011(3) -0.006(3) -0.007(3)
C4 0.108(6) 0.030(4) 0.092(5) -0.001(4) -0.015(4) -0.009(4)
C5 0.111(6) 0.033(4) 0.080(5) -0.017(3) -0.010(4) 0.004(4)
C6 0.076(5) 0.041(4) 0.047(3) -0.015(3) -0.003(3) 0.005(4)
C7 0.033(4) 0.021(4) 0.022(3) 0.000 -0.002(3) 0.000
C8 0.025(4) 0.048(6) 0.034(4) 0.000 0.000(3) 0.000
N1 0.036(4) 0.021(3) 0.028(3) 0.000 0.004(2) 0.000
N2 0.041(3) 0.030(3) 0.037(3) -0.005(2) 0.0041(18) -0.001(2)
N3 0.028(3) 0.031(3) 0.045(2) -0.001(2) 0.0013(18) 0.000(2)
N4 0.030(3) 0.039(3) 0.042(2) 0.001(2) 0.0007(18) -0.003(2)
Cl1 0.0311(11) 0.0791(17) 0.0227(9) 0.000 0.0044(7) 0.000
Cl2 0.0315(11) 0.0469(13) 0.0403(10) 0.000 0.0108(8) 0.000
Cl3 0.0333(12) 0.0684(17) 0.0603(13) 0.000 0.0091(9) 0.000
Cd1 0.0344(3) 0.0312(3) 0.0258(3) 0.000 0.0013(2) 0.000

loop_
_atom_type_symbol
_atom_type_description
_atom_type_scat_dispersion_real
_atom_type_scat_dispersion_imag
_atom_type_scat_source
C C 0.0033 0.0016 'International Tables Vol C Tables 4.2.6.8 and 6.1.1.4'
H H 0.0000 0.0000 'International Tables Vol C Tables 4.2.6.8 and 6.1.1.4'
N N 0.0061 0.0033 'International Tables Vol C Tables 4.2.6.8 and 6.1.1.4'
Cl Cl 0.1484 0.1585 'International Tables Vol C Tables 4.2.6.8 and 6.1.1.4'
Cd Cd -0.8075 1.2024 'International Tables Vol C Tables 4.2.6.8 and 6.1.1.4'

loop_
_geom_angle_atom_site_label_1
_geom_angle_atom_site_label_2
_geom_angle_atom_site_label_3
_geom_angle
_geom_angle_site_symmetry_1
_geom_angle_site_symmetry_3
N1 C1 C2 116.1(4) . .
N1 C1 H1A 108.3 . .
C2 C1 H1A 108.3 . .
N1 C1 H1B 108.3 . .
C2 C1 H1B 108.3 . .
H1A C1 H1B 107.4 . .
N2 C2 C3 121.0(5) . .
N2 C2 C1 118.8(5) . .
C3 C2 C1 120.2(5) . .
C4 C3 C2 119.9(6) . .
C4 C3 H3 120.1 . .
C2 C3 H3 120.1 . .
C3 C4 C5 119.8(7) . .
C3 C4 H4 120.1 . .
C5 C4 H4 120.1 . .
C6 C5 C4 117.4(6) . .
C6 C5 H5 121.3 . .
C4 C5 H5 121.3 . .
N2 C6 C5 123.6(6) . .
N2 C6 H6 118.2 . .
C5 C6 H6 118.2 . .
N3 C7 N3 125.0(6) . 6
N3 C7 N1 117.5(3) . .
N3 C7 N1 117.5(3) 6 .
N4 C8 N4 127.6(7) 6 .
N4 C8 Cl3 116.2(3) 6 .
N4 C8 Cl3 116.2(3) . .
C7 N1 C1 115.8(3) . .
C7 N1 C1 115.8(3) . 6
C1 N1 C1 116.8(5) . 6
C2 N2 C6 118.4(5) . .
C2 N2 Cd1 123.2(3) . .
C6 N2 Cd1 118.4(4) . .
N4 N3 C7 117.2(5) . .
N3 N4 C8 116.3(5) . .
Cd1 Cl1 Cd1 98.80(5) . 5_656
N2 Cd1 N2 138.0(2) 6 .
N2 Cd1 Cl1 107.33(10) 6 .
N2 Cd1 Cl1 107.33(10) . .
N2 Cd1 Cl2 96.78(10) 6 .
N2 Cd1 Cl2 96.78(10) . .
Cl1 Cd1 Cl2 104.44(6) . .
N2 Cd1 Cl1 81.33(10) 6 5_656
N2 Cd1 Cl1 81.33(10) . 5_656
Cl1 Cd1 Cl1 81.20(5) . 5_656
Cl2 Cd1 Cl1 174.35(6) . 5_656

loop_
_geom_bond_atom_site_label_1
_geom_bond_atom_site_label_2
_geom_bond_distance
_geom_bond_site_symmetry_2
C1 N1 1.471(5) .
C1 C2 1.509(7) .
C1 H1A 0.9700 .
C1 H1B 0.9700 .
C2 N2 1.322(6) .
C2 C3 1.382(7) .
C3 C4 1.357(9) .
C3 H3 0.9300 .
C4 C5 1.374(9) .
C4 H4 0.9300 .
C5 C6 1.357(9) .
C5 H5 0.9300 .
C6 N2 1.350(7) .
C6 H6 0.9300 .
C7 N3 1.349(5) .
C7 N3 1.349(5) 6
C7 N1 1.373(9) .
C8 N4 1.331(5) 6
C8 N4 1.331(5) .
C8 Cl3 1.722(7) .
N1 C1 1.471(5) 6
N2 Cd1 2.262(4) .
N3 N4 1.325(6) .
Cl1 Cd1 2.4781(18) .
Cl1 Cd1 2.9300(18) 5_656
Cl2 Cd1 2.5108(18) .
Cd1 N2 2.262(4) 6
Cd1 Cl1 2.9300(18) 5_656
